data_7059448
loop_
_publ_author_name
'Guo, Qi'
'Ma, Tingting'
'Zhou, Liuqing'
'Ma, Jing-xin'
'Yang, Jinhui'
'Yang, Qingfeng'

_publ_section_title
;
 Efficient detection of Cr3+ and Cr2O72&#x2212; using a Zn(ii) luminescent
 metal--organic framework
;
_journal_issue 18
_journal_name_full 'New Journal of Chemistry'
_journal_page_first 7293
_journal_page_last 7299
_journal_paper_doi 10.1039/C9NJ05999G
_journal_volume 44
_journal_year 2020
_chemical_formula_sum 'C29 H18 O10 Zn2'
_chemical_formula_weight 657.21
_space_group_crystal_system tetragonal
_space_group_IT_number 121
_space_group_name_Hall 'I -4 2'
_space_group_name_H-M_alt 'I -4 2 m'
_atom_sites_solution_hydrogens geom
_audit_creation_method SHELXL-2014/7
_audit_update_record
;
2019-07-26 deposited with the CCDC.	2020-03-30 downloaded from the CCDC.
;
_cell_angle_alpha 90
_cell_angle_beta 90
_cell_angle_gamma 90
_cell_formula_units_Z 8
_cell_length_a 18.8435(4)
_cell_length_b 18.8435(4)
_cell_length_c 35.3142(12)
_cell_measurement_reflns_used 6168
_cell_measurement_temperature 293(2)
_cell_measurement_theta_max 73.479
_cell_measurement_theta_min 4.175
_cell_volume 12539.3(6)
_computing_structure_refinement 'SHELXL-2014/7 (Sheldrick, 2014)'
_diffrn_ambient_temperature 293(2)
_diffrn_measured_fraction_theta_full 0.998
_diffrn_measured_fraction_theta_max 0.987
_diffrn_measurement_device_type 'CCD area detector'
_diffrn_radiation_type CuK\a
_diffrn_radiation_wavelength 1.54184
_diffrn_reflns_av_R_equivalents 0.0392
_diffrn_reflns_av_unetI/netI 0.0422
_diffrn_reflns_Laue_measured_fraction_full 0.998
_diffrn_reflns_Laue_measured_fraction_max 0.987
_diffrn_reflns_limit_h_max 23
_diffrn_reflns_limit_h_min -20
_diffrn_reflns_limit_k_max 20
_diffrn_reflns_limit_k_min -15
_diffrn_reflns_limit_l_max 43
_diffrn_reflns_limit_l_min -28
_diffrn_reflns_number 13571
_diffrn_reflns_point_group_measured_fraction_full 0.999
_diffrn_reflns_point_group_measured_fraction_max 0.989
_diffrn_reflns_theta_full 67.684
_diffrn_reflns_theta_max 73.479
_diffrn_reflns_theta_min 2.658
_exptl_absorpt_coefficient_mu 1.164
_exptl_absorpt_correction_T_max 0.631
_exptl_absorpt_correction_T_min 0.587
_exptl_absorpt_correction_type multi-scan
_exptl_absorpt_process_details SADABS
_exptl_crystal_colour colorless
_exptl_crystal_density_diffrn 0.696
_exptl_crystal_description block
_exptl_crystal_F_000 6534
_exptl_crystal_size_max 0.170
_exptl_crystal_size_mid 0.150
_exptl_crystal_size_min 0.120
_refine_diff_density_max 1.016
_refine_diff_density_min -0.348
_refine_diff_density_rms 0.055
_refine_ls_abs_structure_details
;
 Refined as an inversion twin.
;
_refine_ls_abs_structure_Flack 0.47(5)
_refine_ls_extinction_method none
_refine_ls_goodness_of_fit_ref 1.003
_refine_ls_hydrogen_treatment constr
_refine_ls_matrix_type full
_refine_ls_number_parameters 193
_refine_ls_number_reflns 6210
_refine_ls_number_restraints 0
_refine_ls_restrained_S_all 1.003
_refine_ls_R_factor_all 0.0644
_refine_ls_R_factor_gt 0.0515
_refine_ls_shift/su_max 0.000
_refine_ls_shift/su_mean 0.000
_refine_ls_structure_factor_coef Fsqd
_refine_ls_weighting_details 'w=1/[\s^2^(Fo^2^)+(0.1012P)^2^] where P=(Fo^2^+2Fc^2^)/3'
_refine_ls_weighting_scheme calc
_refine_ls_wR_factor_gt 0.1380
_refine_ls_wR_factor_ref 0.1535
_reflns_Friedel_coverage 0.854
_reflns_Friedel_fraction_full 1.000
_reflns_Friedel_fraction_max 0.990
_reflns_number_gt 5032
_reflns_number_total 6210
_reflns_threshold_expression 'I > 2\s(I)'
_cod_data_source_file c9nj05999g2.cif
_cod_data_source_block zn0408_sq
_cod_depositor_comments
;Adding full bibliography for 7059448.cif.

 Adding full bibliography for 7059448.cif.
;
_cod_original_cell_volume 12539.3(7)
_cod_original_formula_sum 'C29 H18 O10 Zn2 '
_cod_database_code 7059448
_shelx_shelxl_version_number 2014/7
_shelx_space_group_comment
;
The symmetry employed for this shelxl refinement is uniquely defined
by the following loop, which should always be used as a source of
symmetry information in preference to the above space-group names.
They are only intended as comments.
;
_shelx_estimated_absorpt_t_min 0.600
_shelx_estimated_absorpt_t_max 0.652

loop_
_space_group_symop_operation_xyz
'x, y, z'
'-x, -y, z'
'y, -x, -z'
'-y, x, -z'
'-x, y, -z'
'x, -y, -z'
'-y, -x, z'
'y, x, z'
'x+1/2, y+1/2, z+1/2'
'-x+1/2, -y+1/2, z+1/2'
'y+1/2, -x+1/2, -z+1/2'
'-y+1/2, x+1/2, -z+1/2'
'-x+1/2, y+1/2, -z+1/2'
'x+1/2, -y+1/2, -z+1/2'
'-y+1/2, -x+1/2, z+1/2'
'y+1/2, x+1/2, z+1/2'

loop_
_atom_site_label
_atom_site_type_symbol
_atom_site_fract_x
_atom_site_fract_y
_atom_site_fract_z
_atom_site_U_iso_or_equiv
_atom_site_adp_type
_atom_site_occupancy
_atom_site_site_symmetry_order
_atom_site_calc_flag
_atom_site_refinement_flags_posn
_atom_site_refinement_flags_adp
_atom_site_refinement_flags_occupancy
_atom_site_disorder_assembly
_atom_site_disorder_group
Zn1 Zn 0.19201(4) 0.19201(4) 0.27739(2) 0.0536(2) Uani 1 2 d S T P . .
Zn2 Zn 0.26705(4) 0.26705(4) 0.21293(2) 0.0531(2) Uani 1 2 d S T P . .
O6 O 0.1468(2) 0.1468(2) 0.32260(15) 0.0704(14) Uani 1 2 d S T P . .
H6A H 0.1747 0.1325 0.3430 0.085 Uiso 0.5 1 calc R U P . .
H6B H 0.0979 0.1401 0.3233 0.085 Uiso 0.5 1 calc R U P . .
O1 O 0.6069(2) 0.2847(3) 0.25518(12) 0.0783(12) Uani 1 1 d . . . . .
O2 O 0.6641(2) 0.2299(3) 0.30238(13) 0.0876(14) Uani 1 1 d . . . . .
O5 O 0.3107(3) 0.3107(3) 0.16702(17) 0.0859(18) Uani 1 2 d S T P . .
H5A H 0.3596 0.3167 0.1657 0.103 Uiso 0.5 1 calc R U P . .
H5B H 0.2821 0.3250 0.1470 0.103 Uiso 0.5 1 calc R U P . .
C2 C 0.4168(3) 0.1856(4) 0.33641(17) 0.0706(14) Uani 1 1 d . . . . .
H2 H 0.3741 0.1706 0.3469 0.085 Uiso 1 1 calc R U . . .
C1 C 0.4172(3) 0.2126(3) 0.29979(16) 0.0673(14) Uani 1 1 d . . . . .
O4 O 0.29440(19) 0.1901(3) 0.29435(13) 0.0798(12) Uani 1 1 d . . . . .
C6 C 0.4782(3) 0.2371(3) 0.28413(15) 0.0664(13) Uani 1 1 d . . . . .
H6 H 0.4777 0.2572 0.2601 0.080 Uiso 1 1 calc R U . . .
O3 O 0.3511(2) 0.2467(3) 0.24644(12) 0.0847(14) Uani 1 1 d . . . . .
C4 C 0.5408(3) 0.2025(4) 0.34056(17) 0.0757(16) Uani 1 1 d . . . . .
H4 H 0.5836 0.1975 0.3534 0.091 Uiso 1 1 calc R U . . .
C3 C 0.4783(3) 0.1805(4) 0.35763(16) 0.0729(16) Uani 1 1 d . . . . .
C7 C 0.4804(3) 0.1478(4) 0.39549(16) 0.0709(16) Uani 1 1 d . . . . .
C11 C 0.5362(4) 0.1325(4) 0.45657(15) 0.0776(18) Uani 1 1 d . . . . .
H11 H 0.5696 0.1469 0.4743 0.093 Uiso 1 1 calc R U . . .
C14 C 0.6113(3) 0.2514(3) 0.28543(16) 0.0628(13) Uani 1 1 d . . . . .
C5 C 0.5403(3) 0.2323(4) 0.30380(16) 0.0652(13) Uani 1 1 d . . . . .
C12 C 0.5311(4) 0.1686(4) 0.42166(17) 0.0795(18) Uani 1 1 d . . . . .
H12 H 0.5615 0.2061 0.4163 0.095 Uiso 1 1 calc R U . . .
C10 C 0.4931(4) 0.0771(4) 0.46444(17) 0.0791(17) Uani 1 1 d . . . . .
C9 C 0.4395(4) 0.0583(4) 0.43857(18) 0.0833(19) Uani 1 1 d . . . . .
H9 H 0.4083 0.0216 0.4443 0.100 Uiso 1 1 calc R U . . .
C8 C 0.4334(3) 0.0941(4) 0.40491(17) 0.0774(17) Uani 1 1 d . . . . .
H8 H 0.3972 0.0822 0.3882 0.093 Uiso 1 1 calc R U . . .
C15 C 0.3462(3) 0.2157(4) 0.27926(17) 0.0726(15) Uani 1 1 d . . . . .
C13 C 0.5000 0.0347(6) 0.5000 0.080(3) Uani 1 2 d S T P . .

loop_
_atom_site_aniso_label
_atom_site_aniso_U_11
_atom_site_aniso_U_22
_atom_site_aniso_U_33
_atom_site_aniso_U_23
_atom_site_aniso_U_13
_atom_site_aniso_U_12
Zn1 0.0566(3) 0.0566(3) 0.0476(4) 0.0082(3) 0.0082(3) 0.0007(4)
Zn2 0.0572(3) 0.0572(3) 0.0447(4) 0.0075(3) 0.0075(3) 0.0031(4)
O6 0.078(2) 0.078(2) 0.056(3) 0.0199(19) 0.0199(19) 0.001(3)
O1 0.071(2) 0.093(3) 0.071(2) 0.024(2) 0.003(2) -0.012(2)
O2 0.052(2) 0.135(4) 0.076(3) 0.033(3) 0.0007(19) -0.005(2)
O5 0.091(2) 0.091(2) 0.076(3) 0.038(3) 0.038(3) 0.007(4)
C2 0.060(3) 0.087(4) 0.065(3) 0.000(3) 0.005(3) -0.003(3)
C1 0.064(3) 0.085(4) 0.053(3) 0.003(3) -0.006(2) -0.003(3)
O4 0.047(2) 0.114(3) 0.078(3) 0.023(3) -0.0098(18) -0.0073(19)
C6 0.065(3) 0.077(3) 0.057(3) 0.007(3) -0.003(2) 0.004(2)
O3 0.059(2) 0.129(4) 0.067(2) 0.021(3) -0.0132(19) -0.003(2)
C4 0.067(3) 0.100(5) 0.060(3) 0.000(3) -0.016(3) 0.005(3)
C3 0.070(3) 0.095(4) 0.054(3) 0.004(3) -0.004(3) -0.009(3)
C7 0.059(3) 0.105(5) 0.049(3) 0.001(3) 0.001(2) -0.002(3)
C11 0.076(4) 0.118(5) 0.039(2) -0.001(3) -0.008(3) -0.001(4)
C14 0.050(2) 0.078(3) 0.061(3) 0.007(3) -0.005(2) -0.011(2)
C5 0.054(3) 0.081(3) 0.061(3) 0.008(3) -0.006(2) 0.003(3)
C12 0.094(4) 0.092(5) 0.052(3) 0.001(3) -0.005(3) -0.010(3)
C10 0.082(4) 0.106(5) 0.050(3) 0.004(3) -0.001(3) 0.004(4)
C9 0.081(4) 0.115(6) 0.054(3) 0.002(3) 0.000(3) -0.016(4)
C8 0.063(3) 0.117(5) 0.052(3) 0.012(3) -0.010(3) -0.014(3)
C15 0.056(3) 0.102(4) 0.060(3) 0.002(3) -0.006(3) 0.016(3)
C13 0.070(5) 0.122(7) 0.049(4) 0.000 -0.004(4) 0.000

loop_
_atom_type_symbol
_atom_type_description
_atom_type_scat_dispersion_real
_atom_type_scat_dispersion_imag
_atom_type_scat_source
C C 0.0181 0.0091 'International Tables Vol C Tables 4.2.6.8 and 6.1.1.4'
H H 0.0000 0.0000 'International Tables Vol C Tables 4.2.6.8 and 6.1.1.4'
N N 0.0311 0.0180 'International Tables Vol C Tables 4.2.6.8 and 6.1.1.4'
O O 0.0492 0.0322 'International Tables Vol C Tables 4.2.6.8 and 6.1.1.4'
Zn Zn -1.5491 0.6778 'International Tables Vol C Tables 4.2.6.8 and 6.1.1.4'

loop_
_geom_angle_atom_site_label_1
_geom_angle_atom_site_label_2
_geom_angle_atom_site_label_3
_geom_angle
_geom_angle_site_symmetry_1
_geom_angle_site_symmetry_3
_geom_angle_publ_flag
O6 Zn1 O4 99.33(18) . . ?
O6 Zn1 O4 99.33(18) . 8 ?
O4 Zn1 O4 87.0(3) . 8 ?
O6 Zn1 O1 102.04(18) . 14_455 ?
O4 Zn1 O1 158.46(18) . 14_455 ?
O4 Zn1 O1 87.0(2) 8 14_455 ?
O6 Zn1 O1 102.04(18) . 12_545 ?
O4 Zn1 O1 87.0(2) . 12_545 ?
O4 Zn1 O1 158.45(18) 8 12_545 ?
O1 Zn1 O1 91.2(3) 14_455 12_545 ?
O6 Zn1 Zn2 175.73(19) . . ?
O4 Zn1 Zn2 77.62(13) . . ?
O4 Zn1 Zn2 77.62(13) 8 . ?
O1 Zn1 Zn2 80.89(12) 14_455 . ?
O1 Zn1 Zn2 80.89(12) 12_545 . ?
O5 Zn2 O3 103.4(2) . . ?
O5 Zn2 O3 103.4(2) . 8 ?
O3 Zn2 O3 87.4(3) . 8 ?
O5 Zn2 O2 99.6(2) . 14_455 ?
O3 Zn2 O2 156.99(19) . 14_455 ?
O3 Zn2 O2 87.3(2) 8 14_455 ?
O5 Zn2 O2 99.6(2) . 12_545 ?
O3 Zn2 O2 87.3(2) . 12_545 ?
O3 Zn2 O2 157.00(19) 8 12_545 ?
O2 Zn2 O2 89.0(4) 14_455 12_545 ?
O5 Zn2 Zn1 174.3(2) . . ?
O3 Zn2 Zn1 80.60(13) . . ?
O3 Zn2 Zn1 80.61(13) 8 . ?
O2 Zn2 Zn1 76.45(13) 14_455 . ?
O2 Zn2 Zn1 76.45(13) 12_545 . ?
Zn1 O6 H6A 120.0 . . ?
Zn1 O6 H6B 120.0 . . ?
H6A O6 H6B 120.0 . . ?
C14 O1 Zn1 123.1(4) . 11 ?
C14 O2 Zn2 129.7(4) . 11 ?
Zn2 O5 H5A 120.0 . . ?
Zn2 O5 H5B 120.0 . . ?
H5A O5 H5B 120.0 . . ?
C3 C2 C1 121.7(6) . . ?
C3 C2 H2 119.1 . . ?
C1 C2 H2 119.1 . . ?
C6 C1 C2 120.5(5) . . ?
C6 C1 C15 122.5(5) . . ?
C2 C1 C15 116.9(5) . . ?
C15 O4 Zn1 129.2(4) . . ?
C1 C6 C5 119.8(5) . . ?
C1 C6 H6 120.1 . . ?
C5 C6 H6 120.1 . . ?
C15 O3 Zn2 123.6(4) . . ?
C3 C4 C5 120.8(5) . . ?
C3 C4 H4 119.6 . . ?
C5 C4 H4 119.6 . . ?
C2 C3 C4 117.1(5) . . ?
C2 C3 C7 122.9(6) . . ?
C4 C3 C7 119.8(5) . . ?
C8 C7 C12 119.1(6) . . ?
C8 C7 C3 120.5(6) . . ?
C12 C7 C3 120.3(6) . . ?
C10 C11 C12 120.7(6) . . ?
C10 C11 H11 119.6 . . ?
C12 C11 H11 119.6 . . ?
O2 C14 O1 129.8(5) . . ?
O2 C14 C5 115.0(5) . . ?
O1 C14 C5 115.2(5) . . ?
C6 C5 C4 120.0(6) . . ?
C6 C5 C14 121.2(5) . . ?
C4 C5 C14 118.5(5) . . ?
C7 C12 C11 119.5(7) . . ?
C7 C12 H12 120.2 . . ?
C11 C12 H12 120.2 . . ?
C11 C10 C9 119.5(6) . . ?
C11 C10 C13 122.3(6) . . ?
C9 C10 C13 118.2(7) . . ?
C8 C9 C10 120.0(7) . . ?
C8 C9 H9 120.0 . . ?
C10 C9 H9 120.0 . . ?
C9 C8 C7 120.9(6) . . ?
C9 C8 H8 119.5 . . ?
C7 C8 H8 119.5 . . ?
O4 C15 O3 128.8(5) . . ?
O4 C15 C1 118.9(5) . . ?
O3 C15 C1 112.3(5) . . ?
C13 C13 C10 122.4(5) 2_655 5_656 ?
C13 C13 C10 122.4(5) 2_655 . ?
C10 C13 C10 115.3(10) 5_656 . ?

loop_
_geom_bond_atom_site_label_1
_geom_bond_atom_site_label_2
_geom_bond_distance
_geom_bond_site_symmetry_2
_geom_bond_publ_flag
Zn1 O6 2.000(5) . ?
Zn1 O4 2.021(4) . ?
Zn1 O4 2.021(4) 8 ?
Zn1 O1 2.022(4) 14_455 ?
Zn1 O1 2.022(4) 12_545 ?
Zn1 Zn2 3.0300(12) . ?
Zn2 O5 1.995(5) . ?
Zn2 O3 2.014(4) . ?
Zn2 O3 2.014(4) 8 ?
Zn2 O2 2.014(4) 14_455 ?
Zn2 O2 2.014(4) 12_545 ?
O6 H6A 0.9300 . ?
O6 H6B 0.9300 . ?
O1 C14 1.241(7) . ?
O1 Zn1 2.022(4) 11 ?
O2 C14 1.231(7) . ?
O2 Zn2 2.014(4) 11 ?
O5 H5A 0.9300 . ?
O5 H5B 0.9300 . ?
C2 C3 1.383(9) . ?
C2 C1 1.390(8) . ?
C2 H2 0.9300 . ?
C1 C6 1.357(8) . ?
C1 C15 1.522(8) . ?
O4 C15 1.213(8) . ?
C6 C5 1.363(8) . ?
C6 H6 0.9300 . ?
O3 C15 1.302(8) . ?
C4 C3 1.386(9) . ?
C4 C5 1.414(8) . ?
C4 H4 0.9300 . ?
C3 C7 1.473(8) . ?
C7 C8 1.384(9) . ?
C7 C12 1.386(9) . ?
C11 C10 1.351(10) . ?
C11 C12 1.412(9) . ?
C11 H11 0.9300 . ?
C14 C5 1.530(8) . ?
C12 H12 0.9300 . ?
C10 C9 1.407(10) . ?
C10 C13 1.494(9) . ?
C9 C8 1.372(10) . ?
C9 H9 0.9300 . ?
C8 H8 0.9300 . ?
C13 C13 1.31(2) 2_655 ?
C13 C10 1.494(9) 5_656 ?
